data_1554597
loop_
_publ_author_name
'Perc\'astegui, Edmundo G'
'Mosquera, Jes\'us'
'Ronson, Tanya K.'
'Plajer, Alex J.'
'Kieffer, Marion'
'Nitschke, Jonathan R.'

_publ_section_title
;
 Waterproof architectures through subcomponent self-assembly.
;
_journal_issue 7
_journal_name_full 'Chemical science'
_journal_page_first 2006
_journal_page_last 2018
_journal_paper_doi 10.1039/c8sc05085f
_journal_volume 10
_journal_year 2019
_chemical_formula_moiety 'C144 H120 Cd4 F24 N28, C F3 O3 S, 7(F6 Sb), 4(C2 H3 N)'
_chemical_formula_sum 'C153 H132 Cd4 F69 N32 O3 S Sb7'
_chemical_formula_weight 5111.81
_space_group_crystal_system cubic
_space_group_IT_number 198
_space_group_name_Hall 'P 2ac 2ab 3'
_space_group_name_H-M_alt 'P 21 3'
_atom_sites_solution_hydrogens mixed
_audit_creation_method SHELXL-2016/6
_audit_update_record
;
2018-09-28 deposited with the CCDC.
2018-12-12 downloaded from the CCDC.
;
_cell_angle_alpha 90
_cell_angle_beta 90
_cell_angle_gamma 90
_cell_formula_units_Z 4
_cell_length_a 26.441(3)
_cell_length_b 26.441(3)
_cell_length_c 26.441(3)
_cell_measurement_reflns_used 100822
_cell_measurement_temperature 100(2)
_cell_measurement_theta_max 32.61659767
_cell_measurement_theta_min 0.743123351631
_cell_volume 18486(4)
_computing_cell_refinement
;
DIALS 2theta refinement, DIALS 1.7.1-g93fc14f4-release
;
_computing_data_collection 'Diamond GDA'
_computing_data_reduction
;
aimless (Evans, P. R. and Murshudov, G. N., 2013)
ccp4 (Winn, M. D. et al., 2011)
DIALS 1.7.1-g93fc14f4-release
pointless (Evans, P., 2006)
XIA2 0.5.432-ga4ad5612-dials-1.7 (Winter, G., 2010)
;
_computing_structure_refinement 'SHELXL-2016/6 (Sheldrick, 2016)'
_computing_structure_solution 'SHELXT 2014/5 (Sheldrick, 2014)'
_diffrn_ambient_temperature 100(2)
_diffrn_detector 'Photon counting pixel array'
_diffrn_measured_fraction_theta_full 0.999
_diffrn_measured_fraction_theta_max 1.000
_diffrn_measurement_device 'Fixed \c 3-circle diffractometer'
_diffrn_measurement_device_type 'Fluid Film Devices'
_diffrn_measurement_method 'shutterless scans'
_diffrn_measurement_specimen_support 'MiTeGen MicroMount'
_diffrn_radiation_monochromator 'Silicon 111'
_diffrn_radiation_source 'Diamond Light Source Beamline I19-1'
_diffrn_radiation_type Synchrotron
_diffrn_radiation_wavelength 0.6889
_diffrn_reflns_av_R_equivalents 0.1187
_diffrn_reflns_av_unetI/netI 0.0421
_diffrn_reflns_Laue_measured_fraction_full 0.999
_diffrn_reflns_Laue_measured_fraction_max 1.000
_diffrn_reflns_limit_h_max 35
_diffrn_reflns_limit_h_min -34
_diffrn_reflns_limit_k_max 31
_diffrn_reflns_limit_k_min -35
_diffrn_reflns_limit_l_max 28
_diffrn_reflns_limit_l_min -35
_diffrn_reflns_number 148304
_diffrn_reflns_point_group_measured_fraction_full 1.000
_diffrn_reflns_point_group_measured_fraction_max 0.999
_diffrn_reflns_theta_full 24.415
_diffrn_reflns_theta_max 27.329
_diffrn_reflns_theta_min 1.056
_diffrn_standards_decay_% 0
_diffrn_standards_interval_count 0
_diffrn_standards_number 0
_exptl_absorpt_coefficient_mu 1.448
_exptl_absorpt_correction_T_max 1.0
_exptl_absorpt_correction_T_min 0.959411743808
_exptl_absorpt_correction_type empirical
_exptl_absorpt_process_details
;
CCP4 7.0.044: AIMLESS, version 0.5.32 : 29/03/17
Scaling & analysis of unmerged intensities, absorption correction using spherical harmonics
;
_exptl_crystal_colour colourless
_exptl_crystal_density_diffrn 1.837
_exptl_crystal_description prism
_exptl_crystal_F_000 9936
_exptl_crystal_size_max 0.006
_exptl_crystal_size_mid 0.005
_exptl_crystal_size_min 0.004
_refine_diff_density_max 2.272
_refine_diff_density_min -2.718
_refine_diff_density_rms 0.151
_refine_ls_abs_structure_details
;
 Flack x determined using 5635 quotients [(I+)-(I-)]/[(I+)+(I-)]
 (Parsons, Flack and Wagner, Acta Cryst. B69 (2013) 249-259).
;
_refine_ls_abs_structure_Flack -0.006(6)
_refine_ls_extinction_method none
_refine_ls_goodness_of_fit_ref 1.024
_refine_ls_hydrogen_treatment constr
_refine_ls_matrix_type full
_refine_ls_number_parameters 819
_refine_ls_number_reflns 15319
_refine_ls_number_restraints 93
_refine_ls_restrained_S_all 1.054
_refine_ls_R_factor_all 0.0702
_refine_ls_R_factor_gt 0.0654
_refine_ls_shift/su_max 0.002
_refine_ls_shift/su_mean 0.000
_refine_ls_structure_factor_coef Fsqd
_refine_ls_weighting_details 'w=1/[\s^2^(Fo^2^)+(0.1637P)^2^] where P=(Fo^2^+2Fc^2^)/3'
_refine_ls_weighting_scheme calc
_refine_ls_wR_factor_gt 0.1921
_refine_ls_wR_factor_ref 0.1983
_reflns_Friedel_coverage 0.882
_reflns_Friedel_fraction_full 1.000
_reflns_Friedel_fraction_max 0.999
_reflns_number_gt 13422
_reflns_number_total 15319
_reflns_threshold_expression 'I > 2\s(I)'
_cod_data_source_file c8sc05085f2.cif
_cod_data_source_block egp196
_cod_original_cell_volume 18487(6)
_cod_database_code 1554597
_shelx_shelxl_version_number 2016/6
_shelx_space_group_comment
;
The symmetry employed for this shelxl refinement is uniquely defined
by the following loop, which should always be used as a source of
symmetry information in preference to the above space-group names.
They are only intended as comments.
;
_shelx_estimated_absorpt_t_min 0.991
_shelx_estimated_absorpt_t_max 0.994

loop_
_space_group_symop_operation_xyz
'x, y, z'
'-x+1/2, -y, z+1/2'
'-x, y+1/2, -z+1/2'
'x+1/2, -y+1/2, -z'
'z, x, y'
'z+1/2, -x+1/2, -y'
'-z+1/2, -x, y+1/2'
'-z, x+1/2, -y+1/2'
'y, z, x'
'-y, z+1/2, -x+1/2'
'y+1/2, -z+1/2, -x'
'-y+1/2, -z, x+1/2'

loop_
_atom_site_label
_atom_site_type_symbol
_atom_site_fract_x
_atom_site_fract_y
_atom_site_fract_z
_atom_site_U_iso_or_equiv
_atom_site_adp_type
_atom_site_occupancy
_atom_site_site_symmetry_order
_atom_site_calc_flag
_atom_site_refinement_flags_posn
_atom_site_refinement_flags_adp
_atom_site_refinement_flags_occupancy
_atom_site_disorder_assembly
_atom_site_disorder_group
Cd1 Cd 0.25583(2) 0.74417(2) 0.24417(2) 0.0543(2) Uani 1 3 d S T P . .
Cd2 Cd 0.40615(2) 0.62354(2) -0.26815(2) 0.05772(16) Uani 1 1 d . . . . .
N1 N 0.2000(3) 0.8000(3) 0.3000(3) 0.066(3) Uani 1 3 d S T P . .
N2 N 0.3073(3) 0.7538(3) 0.3160(3) 0.0633(15) Uani 1 1 d . . . . .
N3 N 0.2978(2) 0.6634(3) 0.2679(3) 0.0593(14) Uani 1 1 d . . . . .
N4 N 0.3204(3) 0.3167(3) 0.1040(3) 0.0625(15) Uani 1 1 d . . . . .
N5 N 0.3119(3) 0.2403(3) 0.0334(3) 0.0665(16) Uani 1 1 d . . . . .
N6 N 0.3443(3) 0.1461(3) 0.0984(3) 0.0695(17) Uani 1 1 d . . . . .
N7 N 0.4503(3) 0.1861(3) 0.0688(3) 0.0684(17) Uani 1 1 d . . . . .
N8 N 0.4194(3) 0.2737(2) 0.0237(2) 0.0561(13) Uani 1 1 d . . . . .
N9 N 0.3545(3) 0.5630(3) -0.2225(3) 0.0599(14) Uani 1 1 d . . . . .
N10 N 0.3213(3) 0.6489(3) -0.2686(3) 0.0646(15) Uani 1 1 d . . . . .
C1 C 0.2290(4) 0.8432(4) 0.3222(4) 0.074(2) Uani 1 1 d . . . . .
H1A H 0.204883 0.866073 0.339350 0.089 Uiso 1 1 calc R U . . .
H1B H 0.244777 0.862425 0.294189 0.089 Uiso 1 1 calc R U . . .
C2 C 0.2696(4) 0.8290(4) 0.3592(3) 0.072(2) Uani 1 1 d . . . . .
H2A H 0.255186 0.804965 0.384016 0.087 Uiso 1 1 calc R U . . .
H2B H 0.279963 0.859710 0.377865 0.087 Uiso 1 1 calc R U . . .
C3 C 0.3169(4) 0.8049(4) 0.3355(4) 0.0659(19) Uani 1 1 d . . . . .
H3A H 0.328916 0.826631 0.307453 0.079 Uiso 1 1 calc R U . . .
H3B H 0.344005 0.803339 0.361228 0.079 Uiso 1 1 calc R U . . .
C4 C 0.3315(4) 0.7184(4) 0.3322(4) 0.072(2) Uani 1 1 d . . . . .
H4 H 0.355259 0.723547 0.358650 0.086 Uiso 1 1 calc R U . . .
C5 C 0.3242(4) 0.6663(4) 0.3105(4) 0.074(2) Uani 1 1 d . . . . .
C6 C 0.3462(8) 0.6250(6) 0.3320(6) 0.120(6) Uani 1 1 d . . . . .
H6 H 0.366154 0.628308 0.361712 0.144 Uiso 1 1 calc R U . . .
C7 C 0.3385(9) 0.5766(6) 0.3092(7) 0.123(7) Uani 1 1 d . . . . .
H7 H 0.349773 0.546350 0.325057 0.148 Uiso 1 1 calc R U . . .
C8 C 0.3149(6) 0.5757(4) 0.2645(5) 0.088(3) Uani 1 1 d . . . . .
C9 C 0.2929(3) 0.6190(3) 0.2457(3) 0.0603(16) Uani 1 1 d . . . . .
H9 H 0.273415 0.616800 0.215630 0.072 Uiso 1 1 calc R U . . .
C10 C 0.3098(5) 0.5282(4) 0.2342(6) 0.086(3) Uani 1 1 d . . . . .
C11 C 0.3514(5) 0.4992(5) 0.2219(8) 0.113(6) Uani 1 1 d . . . . .
C12 C 0.3471(5) 0.4565(4) 0.1904(6) 0.093(4) Uani 1 1 d . . . . .
C13 C 0.3023(4) 0.4418(3) 0.1685(5) 0.073(2) Uani 1 1 d . . . . .
C14 C 0.2604(4) 0.4721(4) 0.1835(5) 0.076(2) Uani 1 1 d . . . . .
C15 C 0.2643(4) 0.5123(4) 0.2133(5) 0.075(2) Uani 1 1 d . . . . .
C16 C 0.3241(4) 0.3553(3) 0.1385(4) 0.069(2) Uani 1 1 d . . . . .
H16 H 0.345331 0.351419 0.167215 0.083 Uiso 1 1 calc R U . . .
C17 C 0.2970(4) 0.3999(3) 0.1320(4) 0.071(2) Uani 1 1 d . . . . .
C18 C 0.2653(4) 0.4057(3) 0.0885(4) 0.072(2) Uani 1 1 d . . . . .
H18 H 0.247637 0.436390 0.082447 0.086 Uiso 1 1 calc R U . . .
C19 C 0.2613(4) 0.3653(4) 0.0556(4) 0.073(2) Uani 1 1 d . . . . .
H19 H 0.239037 0.367121 0.027475 0.087 Uiso 1 1 calc R U . . .
C20 C 0.2899(3) 0.3221(3) 0.0639(4) 0.0630(18) Uani 1 1 d . . . . .
C21 C 0.2866(3) 0.2802(3) 0.0295(4) 0.0643(18) Uani 1 1 d . . . . .
H21 H 0.263628 0.282861 0.001946 0.077 Uiso 1 1 calc R U . . .
C22 C 0.3056(6) 0.2012(4) -0.0068(4) 0.082(3) Uani 1 1 d . . . . .
H22A H 0.337259 0.198651 -0.026627 0.098 Uiso 1 1 calc R U . . .
H22B H 0.278266 0.211853 -0.030121 0.098 Uiso 1 1 calc R U . . .
C23 C 0.2929(5) 0.1503(4) 0.0150(5) 0.080(3) Uani 1 1 d . . . . .
H23A H 0.284490 0.127084 -0.013228 0.096 Uiso 1 1 calc R U . . .
H23B H 0.262237 0.153738 0.036174 0.096 Uiso 1 1 calc R U . . .
C24 C 0.3348(5) 0.1258(4) 0.0470(4) 0.075(2) Uani 1 1 d . . . . .
H24A H 0.326696 0.089437 0.050431 0.090 Uiso 1 1 calc R U . . .
H24B H 0.366743 0.128247 0.027676 0.090 Uiso 1 1 calc R U . . .
C25 C 0.3816(5) 0.1113(4) 0.1237(4) 0.082(3) Uani 1 1 d . . . . .
H25A H 0.364135 0.078886 0.130344 0.098 Uiso 1 1 calc R U . . .
H25B H 0.390181 0.126157 0.157012 0.098 Uiso 1 1 calc R U . . .
C26 C 0.4311(5) 0.0992(4) 0.0970(5) 0.083(3) Uani 1 1 d . . . . .
H26A H 0.446515 0.069438 0.113654 0.100 Uiso 1 1 calc R U . . .
H26B H 0.423280 0.089452 0.061657 0.100 Uiso 1 1 calc R U . . .
C27 C 0.4692(4) 0.1409(4) 0.0960(4) 0.079(2) Uani 1 1 d . . . . .
H27A H 0.477914 0.150407 0.131117 0.095 Uiso 1 1 calc R U . . .
H27B H 0.500394 0.128613 0.079304 0.095 Uiso 1 1 calc R U . . .
C28 C 0.4764(3) 0.2035(4) 0.0344(3) 0.0647(18) Uani 1 1 d . . . . .
H28 H 0.507352 0.187198 0.026016 0.078 Uiso 1 1 calc R U . . .
C29 C 0.4613(3) 0.2480(3) 0.0063(3) 0.0582(16) Uani 1 1 d . . . . .
C30 C 0.4884(4) 0.2662(4) -0.0346(3) 0.0656(18) Uani 1 1 d . . . . .
H30 H 0.518008 0.248926 -0.045413 0.079 Uiso 1 1 calc R U . . .
C31 C 0.4728(4) 0.3096(4) -0.0601(4) 0.0672(19) Uani 1 1 d . . . . .
H31 H 0.491737 0.322444 -0.087836 0.081 Uiso 1 1 calc R U . . .
C32 C 0.4293(3) 0.3333(3) -0.0442(3) 0.0551(14) Uani 1 1 d . . . . .
C33 C 0.4051(3) 0.3140(3) -0.0015(3) 0.0554(15) Uani 1 1 d . . . . .
H33 H 0.375992 0.331373 0.010297 0.066 Uiso 1 1 calc R U . . .
C34 C 0.4067(3) 0.3763(3) -0.0714(3) 0.0607(16) Uani 1 1 d . . . . .
C35 C 0.4361(3) 0.4172(3) -0.0876(3) 0.0601(17) Uani 1 1 d . . . . .
C36 C 0.4159(3) 0.4566(3) -0.1145(3) 0.0602(17) Uani 1 1 d . . . . .
C37 C 0.3638(3) 0.4569(3) -0.1287(3) 0.0592(15) Uani 1 1 d . . . . .
C38 C 0.3356(3) 0.4169(3) -0.1133(3) 0.0586(16) Uani 1 1 d . . . . .
C39 C 0.3569(3) 0.3778(3) -0.0856(3) 0.0591(16) Uani 1 1 d . . . . .
C40 C 0.3715(3) 0.5246(3) -0.1953(3) 0.0615(17) Uani 1 1 d . . . . .
H40 H 0.405378 0.513770 -0.200498 0.074 Uiso 1 1 calc R U . . .
C41 C 0.3422(3) 0.4990(3) -0.1589(3) 0.0575(16) Uani 1 1 d . . . . .
C42 C 0.2928(3) 0.5150(4) -0.1516(4) 0.0655(18) Uani 1 1 d . . . . .
H42 H 0.272168 0.499685 -0.126461 0.079 Uiso 1 1 calc R U . . .
C43 C 0.2741(3) 0.5539(3) -0.1817(4) 0.0657(19) Uani 1 1 d . . . . .
H43 H 0.239599 0.563736 -0.179460 0.079 Uiso 1 1 calc R U . . .
C44 C 0.3067(3) 0.5781(3) -0.2153(3) 0.0613(17) Uani 1 1 d . . . . .
C45 C 0.2898(3) 0.6236(3) -0.2433(3) 0.0625(17) Uani 1 1 d . . . . .
H45 H 0.255274 0.633606 -0.242106 0.075 Uiso 1 1 calc R U . . .
C46 C 0.3042(4) 0.6964(4) -0.2904(4) 0.076(2) Uani 1 1 d . . . . .
H46A H 0.319602 0.724679 -0.271309 0.091 Uiso 1 1 calc R U . . .
H46B H 0.267067 0.698855 -0.286361 0.091 Uiso 1 1 calc R U . . .
C47 C 0.3749(4) 0.7057(4) -0.3555(4) 0.076(2) Uani 1 1 d . . . . .
H47A H 0.380553 0.721270 -0.389048 0.091 Uiso 1 1 calc R U . . .
H47B H 0.390245 0.728309 -0.329811 0.091 Uiso 1 1 calc R U . . .
C48 C 0.3170(4) 0.7025(4) -0.3456(4) 0.075(2) Uani 1 1 d . . . . .
H48A H 0.300699 0.733680 -0.358506 0.090 Uiso 1 1 calc R U . . .
H48B H 0.302963 0.673537 -0.364661 0.090 Uiso 1 1 calc R U . . .
F20 F 0.3965(3) 0.5100(4) 0.2390(6) 0.163(6) Uani 1 1 d . . . . .
F21 F 0.3894(3) 0.4316(4) 0.1787(5) 0.125(4) Uani 1 1 d . . . . .
F22 F 0.2146(2) 0.4585(3) 0.1662(4) 0.092(2) Uani 1 1 d . . . . .
F23 F 0.2217(3) 0.5378(3) 0.2253(3) 0.0877(17) Uani 1 1 d . . . . .
F24 F 0.48512(19) 0.4197(2) -0.0747(2) 0.0727(13) Uani 1 1 d . . . . .
F25 F 0.4458(2) 0.4956(2) -0.1269(2) 0.0755(14) Uani 1 1 d . . . . .
F26 F 0.28685(19) 0.4123(2) -0.1268(2) 0.0725(13) Uani 1 1 d . . . . .
F27 F 0.3251(2) 0.3391(2) -0.0723(2) 0.0692(12) Uani 1 1 d . . . . .
Sb1 Sb 0.63802(3) 0.26539(3) 0.01325(2) 0.07241(19) Uani 1 1 d D . . . .
F1 F 0.5936(3) 0.2705(3) 0.0695(3) 0.0944(18) Uani 1 1 d D . . . .
F2 F 0.5929(4) 0.3092(4) -0.0231(4) 0.126(3) Uani 1 1 d D . . . .
F3 F 0.6710(4) 0.3235(3) 0.0375(4) 0.109(2) Uani 1 1 d D . . . .
F4 F 0.6819(3) 0.2656(5) -0.0423(3) 0.114(3) Uani 1 1 d D . . . .
F5 F 0.6843(3) 0.2282(4) 0.0513(3) 0.104(2) Uani 1 1 d D . . . .
F6 F 0.6004(3) 0.2096(3) -0.0104(3) 0.100(2) Uani 1 1 d D . . . .
Sb2 Sb 0.41577(6) 0.08423(6) -0.08423(6) 0.1142(6) Uani 1 3 d S T P . .
F7 F 0.4713(9) 0.1035(6) -0.0484(5) 0.193(8) Uani 1 1 d . . . . .
F8 F 0.3862(14) 0.1419(8) -0.0631(7) 0.265(15) Uani 1 1 d . . . . .
Sb3 Sb 0.38589(4) 0.61411(4) 0.11411(4) 0.1460(9) Uani 1 3 d S T P . .
F9 F 0.3895(8) 0.5433(6) 0.1173(7) 0.199(8) Uani 1 1 d . . . . .
F10 F 0.3900(6) 0.6218(6) 0.1835(6) 0.160(5) Uani 1 1 d . . . . .
Sb4 Sb 0.15467(4) 0.65467(4) -0.15467(4) 0.0884(4) Uani 1 3 d S T P . .
F11 F 0.1633(5) 0.5842(4) -0.1530(9) 0.182(7) Uani 1 1 d . . . . .
F12 F 0.2262(3) 0.6632(4) -0.1499(4) 0.109(2) Uani 1 1 d . . . . .
N2S N 0.1716(6) 0.1716(6) 0.1716(6) 0.109(6) Uani 1 3 d S T P . .
C3S C 0.1471(7) 0.1471(7) 0.1471(7) 0.097(7) Uani 1 3 d S T P . .
C4S C 0.1147(6) 0.1147(6) 0.1147(6) 0.103(6) Uani 1 3 d S T P . .
H4S1 H 0.094034 0.092379 0.135852 0.154 Uiso 0.3333 1 d R U P . .
H4S2 H 0.136120 0.093766 0.092379 0.154 Uiso 0.3333 1 d R U P . .
H4S3 H 0.092647 0.135852 0.093766 0.154 Uiso 0.3333 1 d R U P . .
C1S C 0.3512(18) 0.4696(18) 0.022(2) 0.24(2) Uiso 1 1 d D . . . .
C2S C 0.3919(10) 0.4343(10) 0.0392(11) 0.148(8) Uiso 1 1 d D . . . .
H2S1 H 0.418850 0.453534 0.055796 0.222 Uiso 1 1 calc R U . . .
H2S2 H 0.405713 0.416447 0.009806 0.222 Uiso 1 1 calc R U . . .
H2S3 H 0.377779 0.409678 0.063070 0.222 Uiso 1 1 calc R U . . .
N1S N 0.3205(14) 0.4999(14) 0.0145(16) 0.247(15) Uiso 1 1 d D . . . .
Sb5 Sb 0.49646(14) 0.47703(11) 0.31733(17) 0.1093(9) Uani 0.3333 1 d D . P A 1
F13 F 0.4845(15) 0.4926(14) 0.3850(9) 0.153(9) Uiso 0.3333 1 d D U P A 1
F14 F 0.4263(9) 0.4632(16) 0.3108(16) 0.169(13) Uiso 0.3333 1 d D U P A 1
F15 F 0.4876(11) 0.5450(8) 0.2997(11) 0.116(7) Uiso 0.3333 1 d D . P A 1
F16 F 0.5138(18) 0.4670(17) 0.2496(10) 0.20(2) Uiso 0.3333 1 d D . P A 1
F17 F 0.5651(10) 0.4923(19) 0.3296(18) 0.167(10) Uiso 0.3333 1 d D U P A 1
F18 F 0.4994(15) 0.4065(9) 0.3290(14) 0.151(8) Uiso 0.3333 1 d D U P A 1
S1A S 0.5384(8) 0.4564(8) 0.3505(7) 0.151(4) Uani 0.3333 1 d D U P B 2
O1A O 0.4892(10) 0.4641(13) 0.3473(13) 0.098(6) Uiso 0.3333 1 d D U P B 2
F2A F 0.542(2) 0.466(2) 0.4565(17) 0.190(15) Uiso 0.3333 1 d D U P B 2
O3A O 0.564(2) 0.495(2) 0.320(2) 0.153(10) Uiso 0.3333 1 d D U P B 2
C1A C 0.5716(17) 0.451(2) 0.4176(14) 0.159(7) Uiso 0.3333 1 d D U P B 2
F1A F 0.575(3) 0.4001(19) 0.426(2) 0.215(17) Uiso 0.3333 1 d D U P B 2
O2A O 0.545(2) 0.4056(15) 0.336(2) 0.175(11) Uiso 0.3333 1 d D U P B 2
F3A F 0.6170(15) 0.4658(18) 0.4037(17) 0.157(12) Uiso 0.3333 1 d D U P B 2

loop_
_atom_site_aniso_label
_atom_site_aniso_U_11
_atom_site_aniso_U_22
_atom_site_aniso_U_33
_atom_site_aniso_U_23
_atom_site_aniso_U_13
_atom_site_aniso_U_12
Cd1 0.0543(2) 0.0543(2) 0.0543(2) -0.00056(19) 0.00056(19) 0.00056(19)
Cd2 0.0593(3) 0.0610(3) 0.0528(3) 0.0064(2) -0.0027(2) -0.0033(2)
N1 0.066(3) 0.066(3) 0.066(3) 0.000(3) 0.000(3) 0.000(3)
N2 0.066(4) 0.068(4) 0.056(3) -0.001(3) -0.004(3) -0.003(3)
N3 0.049(3) 0.071(4) 0.057(3) 0.000(3) 0.001(2) 0.004(3)
N4 0.060(3) 0.052(3) 0.076(4) 0.003(3) -0.004(3) -0.004(3)
N5 0.071(4) 0.059(3) 0.070(4) 0.000(3) -0.004(3) -0.008(3)
N6 0.079(4) 0.058(3) 0.071(4) 0.006(3) -0.002(4) -0.007(3)
N7 0.080(5) 0.058(3) 0.066(4) 0.001(3) -0.006(3) 0.015(3)
N8 0.062(3) 0.049(3) 0.057(3) -0.002(2) -0.001(3) -0.005(2)
N9 0.059(3) 0.066(4) 0.054(3) 0.004(3) -0.002(3) 0.000(3)
N10 0.067(4) 0.074(4) 0.053(3) 0.006(3) -0.003(3) -0.001(3)
C1 0.076(5) 0.067(5) 0.080(5) -0.009(4) 0.003(4) -0.005(4)
C2 0.094(6) 0.064(4) 0.059(4) -0.009(4) -0.001(4) -0.007(4)
C3 0.069(5) 0.066(4) 0.063(4) -0.010(4) -0.001(4) -0.003(4)
C4 0.083(6) 0.069(5) 0.064(4) -0.010(4) -0.008(4) 0.013(4)
C5 0.086(6) 0.073(5) 0.064(4) -0.003(4) -0.014(4) 0.005(5)
C6 0.158(14) 0.096(9) 0.106(9) -0.030(8) -0.060(10) 0.048(10)
C7 0.174(17) 0.080(7) 0.115(11) -0.015(7) -0.055(11) 0.047(10)
C8 0.108(8) 0.067(5) 0.089(7) -0.009(5) -0.026(6) 0.020(5)
C9 0.054(3) 0.063(4) 0.065(4) -0.007(3) 0.000(3) 0.005(3)
C10 0.085(6) 0.067(5) 0.105(8) -0.007(5) -0.017(6) 0.004(5)
C11 0.089(7) 0.071(6) 0.178(15) -0.054(8) -0.053(9) 0.022(5)
C12 0.085(6) 0.061(5) 0.132(10) -0.031(6) -0.036(7) 0.018(5)
C13 0.064(5) 0.051(4) 0.104(7) -0.009(4) -0.007(5) 0.011(3)
C14 0.068(5) 0.059(4) 0.102(7) 0.003(4) 0.006(5) 0.005(4)
C15 0.071(5) 0.056(4) 0.098(7) 0.002(4) 0.011(5) 0.008(4)
C16 0.069(5) 0.056(4) 0.083(5) 0.006(4) -0.008(4) -0.002(4)
C17 0.063(4) 0.055(4) 0.094(6) 0.012(4) -0.005(4) -0.013(3)
C18 0.063(4) 0.059(4) 0.094(6) 0.007(4) 0.001(4) -0.002(4)
C19 0.062(4) 0.081(5) 0.075(5) 0.022(4) -0.002(4) 0.003(4)
C20 0.060(4) 0.058(4) 0.071(5) 0.015(3) 0.006(3) -0.005(3)
C21 0.061(4) 0.062(4) 0.071(4) 0.009(4) -0.005(4) -0.008(3)
C22 0.120(8) 0.058(4) 0.067(5) 0.003(4) -0.025(5) -0.008(5)
C23 0.095(7) 0.059(4) 0.086(6) 0.002(4) -0.022(5) -0.022(4)
C24 0.093(6) 0.056(4) 0.075(5) 0.009(4) -0.014(5) -0.014(4)
C25 0.111(8) 0.058(4) 0.077(5) 0.011(4) -0.008(5) -0.009(5)
C26 0.109(8) 0.051(4) 0.090(6) 0.014(4) -0.014(6) 0.014(4)
C27 0.082(6) 0.082(6) 0.072(5) 0.017(5) -0.010(4) 0.009(5)
C28 0.061(4) 0.066(4) 0.067(4) -0.007(4) -0.002(3) 0.008(3)
C29 0.057(4) 0.058(4) 0.059(4) -0.008(3) -0.008(3) -0.004(3)
C30 0.071(4) 0.069(4) 0.057(4) -0.003(3) 0.001(3) 0.006(4)
C31 0.063(4) 0.074(5) 0.064(4) -0.002(4) 0.008(3) 0.002(4)
C32 0.053(3) 0.056(4) 0.056(4) -0.003(3) 0.004(3) -0.005(3)
C33 0.059(4) 0.047(3) 0.060(4) -0.005(3) 0.000(3) 0.003(3)
C34 0.064(4) 0.058(4) 0.059(4) 0.007(3) -0.002(3) -0.003(3)
C35 0.047(3) 0.072(4) 0.062(4) 0.008(3) -0.002(3) -0.011(3)
C36 0.058(4) 0.062(4) 0.060(4) 0.009(3) 0.000(3) -0.018(3)
C37 0.060(4) 0.057(3) 0.061(4) 0.003(3) 0.003(3) -0.003(3)
C38 0.051(3) 0.062(4) 0.063(4) -0.004(3) 0.000(3) -0.006(3)
C39 0.062(4) 0.052(3) 0.064(4) 0.006(3) 0.002(3) -0.016(3)
C40 0.054(4) 0.071(4) 0.059(4) 0.006(3) 0.008(3) -0.006(3)
C41 0.057(4) 0.069(4) 0.046(3) 0.007(3) 0.003(3) -0.003(3)
C42 0.064(4) 0.068(4) 0.065(4) 0.008(4) 0.005(4) -0.003(4)
C43 0.055(4) 0.065(4) 0.077(5) 0.010(4) 0.010(4) -0.002(3)
C44 0.067(4) 0.060(4) 0.057(4) 0.001(3) 0.000(3) -0.004(3)
C45 0.059(4) 0.067(4) 0.061(4) 0.003(3) 0.002(3) 0.003(3)
C46 0.078(5) 0.075(5) 0.075(5) 0.019(4) -0.009(5) 0.002(4)
C47 0.078(5) 0.088(6) 0.063(4) 0.021(4) 0.005(4) -0.007(5)
C48 0.083(6) 0.068(5) 0.073(5) 0.025(4) -0.014(4) 0.009(4)
F20 0.092(5) 0.119(6) 0.278(16) -0.100(9) -0.080(8) 0.046(5)
F21 0.079(4) 0.104(5) 0.193(10) -0.067(6) -0.047(5) 0.034(4)
F22 0.063(3) 0.073(3) 0.140(6) -0.017(4) 0.007(3) -0.006(2)
F23 0.076(3) 0.072(3) 0.115(5) -0.017(3) 0.013(3) 0.002(3)
F24 0.052(2) 0.089(3) 0.077(3) 0.018(3) -0.007(2) -0.013(2)
F25 0.069(3) 0.078(3) 0.080(3) 0.025(3) -0.005(2) -0.024(2)
F26 0.055(2) 0.065(3) 0.098(4) 0.008(3) -0.009(2) -0.008(2)
F27 0.060(3) 0.068(3) 0.079(3) 0.012(2) -0.002(2) -0.017(2)
Sb1 0.0702(3) 0.0816(4) 0.0655(3) -0.0026(3) -0.0044(2) -0.0057(3)
F1 0.085(4) 0.099(4) 0.099(4) -0.014(4) 0.010(3) 0.010(4)
F2 0.096(5) 0.141(8) 0.141(8) 0.052(7) -0.019(5) -0.006(5)
F3 0.110(6) 0.093(5) 0.124(6) -0.005(4) -0.007(5) -0.021(4)
F4 0.083(4) 0.182(9) 0.078(4) 0.000(5) 0.006(3) -0.013(5)
F5 0.082(4) 0.140(7) 0.090(4) 0.009(5) 0.015(3) 0.017(4)
F6 0.091(4) 0.106(5) 0.102(5) -0.016(4) -0.007(4) -0.008(4)
Sb2 0.1142(6) 0.1142(6) 0.1142(6) -0.0271(7) 0.0271(7) -0.0271(7)
F7 0.34(3) 0.134(9) 0.108(7) 0.001(6) -0.020(11) -0.072(13)
F8 0.50(5) 0.165(14) 0.130(10) 0.004(10) 0.022(19) 0.11(2)
Sb3 0.1460(9) 0.1460(9) 0.1460(9) -0.0436(7) 0.0436(7) 0.0436(7)
F9 0.27(2) 0.137(10) 0.192(15) -0.031(10) 0.067(14) 0.063(12)
F10 0.156(10) 0.157(10) 0.167(11) -0.010(9) 0.066(9) 0.032(9)
Sb4 0.0884(4) 0.0884(4) 0.0884(4) -0.0013(4) -0.0013(4) 0.0013(4)
F11 0.136(9) 0.072(5) 0.34(2) 0.012(8) 0.034(12) -0.014(5)
F12 0.084(4) 0.099(5) 0.145(7) 0.007(5) -0.008(5) 0.001(4)
N2S 0.109(6) 0.109(6) 0.109(6) -0.009(7) -0.009(7) -0.009(7)
C3S 0.097(7) 0.097(7) 0.097(7) 0.022(9) 0.022(9) 0.022(9)
C4S 0.103(6) 0.103(6) 0.103(6) -0.002(7) -0.002(7) -0.002(7)
Sb5 0.110(2) 0.0766(14) 0.141(3) -0.0130(16) 0.0023(19) -0.0200(13)
S1A 0.161(7) 0.138(7) 0.152(7) 0.031(6) 0.053(6) 0.011(6)

loop_
_atom_type_symbol
_atom_type_description
_atom_type_scat_dispersion_real
_atom_type_scat_dispersion_imag
_atom_type_scat_source
C C 0.0032 0.0016 'International Tables Vol C Tables 4.2.6.8 and 6.1.1.4'
H H 0.0000 0.0000 'International Tables Vol C Tables 4.2.6.8 and 6.1.1.4'
N N 0.0061 0.0032 'International Tables Vol C Tables 4.2.6.8 and 6.1.1.4'
F F 0.0168 0.0099 'International Tables Vol C Tables 4.2.6.8 and 6.1.1.4'
Cd Cd -0.8546 1.1557 'International Tables Vol C Tables 4.2.6.8 and 6.1.1.4'
Sb Sb -0.6168 1.4867 'International Tables Vol C Tables 4.2.6.8 and 6.1.1.4'
S S 0.1246 0.1234 'International Tables Vol C Tables 4.2.6.8 and 6.1.1.4'
O O 0.0106 0.0060 'International Tables Vol C Tables 4.2.6.8 and 6.1.1.4'

loop_
_geom_angle_atom_site_label_1
_geom_angle_atom_site_label_2
_geom_angle_atom_site_label_3
_geom_angle
_geom_angle_site_symmetry_1
_geom_angle_site_symmetry_3
N2 Cd1 N2 116.31(12) 7_564 10_655
N2 Cd1 N2 116.31(12) 7_564 .
N2 Cd1 N2 116.31(12) 10_655 .
N2 Cd1 N3 68.3(3) 7_564 7_564
N2 Cd1 N3 80.5(2) 10_655 7_564
N2 Cd1 N3 152.7(3) . 7_564
N2 Cd1 N3 152.7(3) 7_564 10_655
N2 Cd1 N3 68.3(3) 10_655 10_655
N2 Cd1 N3 80.5(2) . 10_655
N3 Cd1 N3 86.9(2) 7_564 10_655
N2 Cd1 N3 80.5(2) 7_564 .
N2 Cd1 N3 152.7(3) 10_655 .
N2 Cd1 N3 68.3(3) . .
N3 Cd1 N3 86.9(2) 7_564 .
N3 Cd1 N3 86.9(2) 10_655 .
N2 Cd1 N1 78.79(19) 7_564 .
N2 Cd1 N1 78.79(19) 10_655 .
N2 Cd1 N1 78.78(19) . .
N3 Cd1 N1 127.41(16) 7_564 .
N3 Cd1 N1 127.41(16) 10_655 .
N3 Cd1 N1 127.41(16) . .
N10 Cd2 N5 116.4(3) . 7_564
N10 Cd2 N7 119.8(3) . 7_564
N5 Cd2 N7 116.9(3) 7_564 7_564
N10 Cd2 N6 81.2(3) . 7_564
N5 Cd2 N6 82.4(3) 7_564 7_564
N7 Cd2 N6 80.0(3) 7_564 7_564
N10 Cd2 N9 69.7(3) . .
N5 Cd2 N9 144.6(2) 7_564 .
N7 Cd2 N9 82.4(3) 7_564 .
N6 Cd2 N9 132.0(3) 7_564 .
N10 Cd2 N8 149.7(2) . 7_564
N5 Cd2 N8 77.2(3) 7_564 7_564
N7 Cd2 N8 68.8(3) 7_564 7_564
N6 Cd2 N8 128.7(3) 7_564 7_564
N9 Cd2 N8 83.9(2) . 7_564
C1 N1 C1 107.1(7) . 10_655
C1 N1 C1 107.1(7) . 7_564
C1 N1 C1 107.1(7) 10_655 7_564
C1 N1 Cd1 111.7(7) . .
C1 N1 Cd1 111.7(7) 10_655 .
C1 N1 Cd1 111.7(7) 7_564 .
C4 N2 C3 119.8(8) . .
C4 N2 Cd1 120.4(7) . .
C3 N2 Cd1 118.8(6) . .
C9 N3 C5 118.7(8) . .
C9 N3 Cd1 127.5(5) . .
C5 N3 Cd1 113.5(6) . .
C20 N4 C16 119.4(8) . .
C21 N5 C22 117.5(9) . .
C21 N5 Cd2 121.7(6) . 10_655
C22 N5 Cd2 120.1(7) . 10_655
C24 N6 C25 107.3(8) . .
C24 N6 C47 105.7(8) . 10_655
C25 N6 C47 110.7(8) . 10_655
C24 N6 Cd2 110.6(5) . 10_655
C25 N6 Cd2 111.4(6) . 10_655
C47 N6 Cd2 111.0(6) 10_655 10_655
C28 N7 C27 118.1(9) . .
C28 N7 Cd2 118.3(6) . 10_655
C27 N7 Cd2 123.3(7) . 10_655
C33 N8 C29 117.5(7) . .
C33 N8 Cd2 128.3(5) . 10_655
C29 N8 Cd2 113.8(5) . 10_655
C40 N9 C44 118.3(7) . .
C40 N9 Cd2 125.9(5) . .
C44 N9 Cd2 113.8(5) . .
C45 N10 C46 117.6(8) . .
C45 N10 Cd2 118.5(6) . .
C46 N10 Cd2 123.2(6) . .
N1 C1 C2 115.6(8) . .
N1 C1 H1A 108.4 . .
C2 C1 H1A 108.4 . .
N1 C1 H1B 108.4 . .
C2 C1 H1B 108.4 . .
H1A C1 H1B 107.4 . .
C1 C2 C3 114.8(8) . .
C1 C2 H2A 108.6 . .
C3 C2 H2A 108.6 . .
C1 C2 H2B 108.6 . .
C3 C2 H2B 108.6 . .
H2A C2 H2B 107.5 . .
N2 C3 C2 112.6(8) . .
N2 C3 H3A 109.1 . .
C2 C3 H3A 109.1 . .
N2 C3 H3B 109.1 . .
C2 C3 H3B 109.1 . .
H3A C3 H3B 107.8 . .
N2 C4 C5 120.4(9) . .
N2 C4 H4 119.8 . .
C5 C4 H4 119.8 . .
N3 C5 C6 122.2(11) . .
N3 C5 C4 116.4(9) . .
C6 C5 C4 121.4(10) . .
C5 C6 C7 118.8(12) . .
C5 C6 H6 120.6 . .
C7 C6 H6 120.6 . .
C8 C7 C6 117.1(13) . .
C8 C7 H7 121.5 . .
C6 C7 H7 121.5 . .
C7 C8 C9 120.1(11) . .
C7 C8 C10 122.1(11) . .
C9 C8 C10 117.8(10) . .
N3 C9 C8 122.6(8) . .
N3 C9 H9 118.7 . .
C8 C9 H9 118.7 . .
C11 C10 C15 115.4(10) . .
C11 C10 C8 121.5(11) . .
C15 C10 C8 123.0(11) . .
F20 C11 C10 121.6(11) . .
F20 C11 C12 117.0(11) . .
C10 C11 C12 121.4(11) . .
F21 C12 C13 118.9(9) . .
F21 C12 C11 117.7(10) . .
C13 C12 C11 123.2(10) . .
C12 C13 C14 113.2(10) . .
C12 C13 C17 124.8(9) . .
C14 C13 C17 122.0(9) . .
C15 C14 F22 119.1(9) . .
C15 C14 C13 123.8(10) . .
F22 C14 C13 117.1(9) . .
C14 C15 F23 118.3(10) . .
C14 C15 C10 123.0(10) . .
F23 C15 C10 118.6(10) . .
N4 C16 C17 120.8(9) . .
N4 C16 H16 119.6 . .
C17 C16 H16 119.6 . .
C16 C17 C18 119.4(10) . .
C16 C17 C13 120.5(9) . .
C18 C17 C13 120.0(9) . .
C19 C18 C17 117.9(9) . .
C19 C18 H18 121.0 . .
C17 C18 H18 121.0 . .
C18 C19 C20 119.7(9) . .
C18 C19 H19 120.2 . .
C20 C19 H19 120.2 . .
N4 C20 C19 122.7(9) . .
N4 C20 C21 117.2(8) . .
C19 C20 C21 120.1(9) . .
N5 C21 C20 124.2(8) . .
N5 C21 H21 117.9 . .
C20 C21 H21 117.9 . .
N5 C22 C23 111.8(9) . .
N5 C22 H22A 109.2 . .
C23 C22 H22A 109.2 . .
N5 C22 H22B 109.2 . .
C23 C22 H22B 109.2 . .
H22A C22 H22B 107.9 . .
C22 C23 C24 115.3(9) . .
C22 C23 H23A 108.5 . .
C24 C23 H23A 108.5 . .
C22 C23 H23B 108.5 . .
C24 C23 H23B 108.5 . .
H23A C23 H23B 107.5 . .
N6 C24 C23 118.4(10) . .
N6 C24 H24A 107.7 . .
C23 C24 H24A 107.7 . .
N6 C24 H24B 107.7 . .
C23 C24 H24B 107.7 . .
H24A C24 H24B 107.1 . .
N6 C25 C26 119.1(9) . .
N6 C25 H25A 107.6 . .
C26 C25 H25A 107.6 . .
N6 C25 H25B 107.6 . .
C26 C25 H25B 107.6 . .
H25A C25 H25B 107.0 . .
C27 C26 C25 115.6(9) . .
C27 C26 H26A 108.4 . .
C25 C26 H26A 108.4 . .
C27 C26 H26B 108.4 . .
C25 C26 H26B 108.4 . .
H26A C26 H26B 107.4 . .
N7 C27 C26 112.1(9) . .
N7 C27 H27A 109.2 . .
C26 C27 H27A 109.2 . .
N7 C27 H27B 109.2 . .
C26 C27 H27B 109.2 . .
H27A C27 H27B 107.9 . .
N7 C28 C29 121.9(8) . .
N7 C28 H28 119.0 . .
C29 C28 H28 119.0 . .
N8 C29 C30 120.3(8) . .
N8 C29 C28 116.8(8) . .
C30 C29 C28 122.8(8) . .
C29 C30 C31 120.8(8) . .
C29 C30 H30 119.6 . .
C31 C30 H30 119.6 . .
C32 C31 C30 118.4(8) . .
C32 C31 H31 120.8 . .
C30 C31 H31 120.8 . .
C31 C32 C33 117.5(8) . .
C31 C32 C34 122.9(8) . .
C33 C32 C34 119.5(7) . .
N8 C33 C32 125.3(7) . .
N8 C33 H33 117.4 . .
C32 C33 H33 117.4 . .
C39 C34 C35 115.2(7) . .
C39 C34 C32 123.2(7) . .
C35 C34 C32 121.4(8) . .
F24 C35 C36 118.1(7) . .
F24 C35 C34 119.8(8) . .
C36 C35 C34 122.1(7) . .
F25 C36 C35 119.0(7) . .
F25 C36 C37 119.9(8) . .
C35 C36 C37 121.1(7) . .
C38 C37 C36 116.5(8) . .
C38 C37 C41 122.3(8) . .
C36 C37 C41 121.2(7) . .
F26 C38 C37 121.3(8) . .
F26 C38 C39 117.6(7) . .
C37 C38 C39 121.1(7) . .
C34 C39 F27 119.8(7) . .
C34 C39 C38 124.0(7) . .
F27 C39 C38 116.3(7) . .
N9 C40 C41 123.6(8) . .
N9 C40 H40 118.2 . .
C41 C40 H40 118.2 . .
C42 C41 C40 117.9(8) . .
C42 C41 C37 121.1(7) . .
C40 C41 C37 121.1(8) . .
C41 C42 C43 118.7(8) . .
C41 C42 H42 120.6 . .
C43 C42 H42 120.6 . .
C44 C43 C42 118.9(8) . .
C44 C43 H43 120.5 . .
C42 C43 H43 120.5 . .
N9 C44 C43 122.4(8) . .
N9 C44 C45 117.3(7) . .
C43 C44 C45 120.2(8) . .
N10 C45 C44 119.7(8) . .
N10 C45 H45 120.1 . .
C44 C45 H45 120.1 . .
N10 C46 C48 114.0(9) . .
N10 C46 H46A 108.7 . .
C48 C46 H46A 108.7 . .
N10 C46 H46B 108.7 . .
C48 C46 H46B 108.7 . .
H46A C46 H46B 107.6 . .
N6 C47 C48 114.2(8) 7_564 .
N6 C47 H47A 108.7 7_564 .
C48 C47 H47A 108.7 . .
N6 C47 H47B 108.7 7_564 .
C48 C47 H47B 108.7 . .
H47A C47 H47B 107.6 . .
C46 C48 C47 112.9(8) . .
C46 C48 H48A 109.0 . .
C47 C48 H48A 109.0 . .
C46 C48 H48B 109.0 . .
C47 C48 H48B 109.0 . .
H48A C48 H48B 107.8 . .
F5 Sb1 F4 91.1(4) . .
F5 Sb1 F3 86.8(5) . .
F4 Sb1 F3 88.8(5) . .
F5 Sb1 F6 96.4(4) . .
F4 Sb1 F6 93.9(4) . .
F3 Sb1 F6 175.8(4) . .
F5 Sb1 F1 91.1(3) . .
F4 Sb1 F1 175.8(5) . .
F3 Sb1 F1 87.8(4) . .
F6 Sb1 F1 89.4(4) . .
F5 Sb1 F2 174.7(5) . .
F4 Sb1 F2 89.4(5) . .
F3 Sb1 F2 88.0(5) . .
F6 Sb1 F2 88.8(5) . .
F1 Sb1 F2 88.1(4) . .
F8 Sb2 F8 91.7(10) . 12_554
F8 Sb2 F8 91.7(10) . 6
F8 Sb2 F8 91.7(10) 12_554 6
F8 Sb2 F7 87.2(13) . .
F8 Sb2 F7 174.3(13) 12_554 .
F8 Sb2 F7 93.9(8) 6 .
F8 Sb2 F7 174.3(13) . 6
F8 Sb2 F7 93.9(8) 12_554 6
F8 Sb2 F7 87.2(13) 6 6
F7 Sb2 F7 87.3(7) . 6
F8 Sb2 F7 93.9(8) . 12_554
F8 Sb2 F7 87.2(13) 12_554 12_554
F8 Sb2 F7 174.3(13) 6 12_554
F7 Sb2 F7 87.3(7) . 12_554
F7 Sb2 F7 87.3(7) 6 12_554
F10 Sb3 F10 87.5(6) 7_564 10_655
F10 Sb3 F10 87.5(6) 7_564 .
F10 Sb3 F10 87.5(6) 10_655 .
F10 Sb3 F9 89.3(8) 7_564 .
F10 Sb3 F9 176.6(9) 10_655 .
F10 Sb3 F9 93.5(7) . .
F10 Sb3 F9 93.5(7) 7_564 7_564
F10 Sb3 F9 89.3(8) 10_655 7_564
F10 Sb3 F9 176.5(9) . 7_564
F9 Sb3 F9 89.8(7) . 7_564
F10 Sb3 F9 176.5(9) 7_564 10_655
F10 Sb3 F9 93.5(7) 10_655 10_655
F10 Sb3 F9 89.3(8) . 10_655
F9 Sb3 F9 89.8(7) . 10_655
F9 Sb3 F9 89.8(7) 7_564 10_655
F11 Sb4 F11 95.8(7) . 11_455
F11 Sb4 F11 95.8(7) . 8
F11 Sb4 F11 95.8(7) 11_455 8
F11 Sb4 F12 86.7(8) . 11_455
F11 Sb4 F12 89.7(5) 11_455 11_455
F11 Sb4 F12 173.7(7) 8 11_455
F11 Sb4 F12 173.7(7) . 8
F11 Sb4 F12 86.7(8) 11_455 8
F11 Sb4 F12 89.7(5) 8 8
F12 Sb4 F12 87.5(4) 11_455 8
F11 Sb4 F12 89.7(5) . .
F11 Sb4 F12 173.7(7) 11_455 .
F11 Sb4 F12 86.7(8) 8 .
F12 Sb4 F12 87.5(5) 11_455 .
F12 Sb4 F12 87.5(4) 8 .
N2S C3S C4S 180(5) . .
C3S C4S H4S1 110.0 . .
C3S C4S H4S2 109.8 . .
H4S1 C4S H4S2 108.8 . .
C3S C4S H4S3 110.0 . .
H4S1 C4S H4S3 109.5 . .
H4S2 C4S H4S3 108.8 . .
N1S C1S C2S 172(6) . .
C1S C2S H2S1 109.5 . .
C1S C2S H2S2 109.5 . .
H2S1 C2S H2S2 109.5 . .
C1S C2S H2S3 109.5 . .
H2S1 C2S H2S3 109.5 . .
H2S2 C2S H2S3 109.5 . .
F13 Sb5 F16 173.7(18) . .
F13 Sb5 F15 90.3(14) . .
F16 Sb5 F15 85.9(15) . .
F13 Sb5 F17 87.2(17) . .
F16 Sb5 F17 87.6(18) . .
F15 Sb5 F17 87.5(16) . .
F13 Sb5 F18 94.0(15) . .
F16 Sb5 F18 90.3(16) . .
F15 Sb5 F18 172.9(15) . .
F17 Sb5 F18 98.2(17) . .
F13 Sb5 F14 87.9(16) . .
F16 Sb5 F14 97.3(18) . .
F15 Sb5 F14 92.3(15) . .
F17 Sb5 F14 175(2) . .
F18 Sb5 F14 82.2(15) . .
O1A S1A O2A 104(3) . .
O1A S1A O3A 108(3) . .
O2A S1A O3A 118(4) . .
O1A S1A C1A 120(2) . .
O2A S1A C1A 97(3) . .
O3A S1A C1A 110(3) . .
F3A C1A F2A 130(5) . .
F3A C1A F1A 106(4) . .
F2A C1A F1A 103(4) . .
F3A C1A S1A 97(3) . .
F2A C1A S1A 114(3) . .
F1A C1A S1A 104(4) . .

loop_
_geom_bond_atom_site_label_1
_geom_bond_atom_site_label_2
_geom_bond_distance
_geom_bond_site_symmetry_2
Cd1 N2 2.351(7) 7_564
Cd1 N2 2.351(7) 10_655
Cd1 N2 2.351(7) .
Cd1 N3 2.488(7) 7_564
Cd1 N3 2.488(7) 10_655
Cd1 N3 2.488(7) .
Cd1 N1 2.557(14) .
Cd2 N10 2.342(8) .
Cd2 N5 2.348(8) 7_564
Cd2 N7 2.392(8) 7_564
Cd2 N6 2.424(8) 7_564
Cd2 N9 2.426(7) .
Cd2 N8 2.441(7) 7_564
N1 C1 1.495(11) .
N1 C1 1.495(11) 10_655
N1 C1 1.495(11) 7_564
N2 C4 1.212(13) .
N2 C3 1.468(12) .
N3 C9 1.318(11) .
N3 C5 1.328(12) .
N4 C20 1.339(13) .
N4 C16 1.372(13) .
N5 C21 1.255(12) .
N5 C22 1.492(13) .
N6 C24 1.484(13) .
N6 C25 1.506(15) .
N6 C47 1.500(15) 10_655
N7 C28 1.231(13) .
N7 C27 1.481(12) .
N8 C33 1.311(10) .
N8 C29 1.380(11) .
N9 C40 1.322(12) .
N9 C44 1.339(12) .
N10 C45 1.263(12) .
N10 C46 1.454(12) .
C1 C2 1.499(16) .
C1 H1A 0.9900 .
C1 H1B 0.9900 .
C2 C3 1.536(14) .
C2 H2A 0.9900 .
C2 H2B 0.9900 .
C3 H3A 0.9900 .
C3 H3B 0.9900 .
C4 C5 1.504(14) .
C4 H4 0.9500 .
C5 C6 1.361(18) .
C6 C7 1.43(2) .
C6 H6 0.9500 .
C7 C8 1.34(2) .
C7 H7 0.9500 .
C8 C9 1.378(14) .
C8 C10 1.495(16) .
C9 H9 0.9500 .
C10 C11 1.379(18) .
C10 C15 1.390(17) .
C11 F20 1.306(15) .
C11 C12 1.407(15) .
C12 F21 1.335(14) .
C12 C13 1.374(16) .
C13 C14 1.424(13) .
C13 C17 1.476(15) .
C14 C15 1.328(16) .
C14 F22 1.344(13) .
C15 F23 1.350(12) .
C16 C17 1.391(13) .
C16 H16 0.9500 .
C17 C18 1.431(15) .
C18 C19 1.381(17) .
C18 H18 0.9500 .
C19 C20 1.389(13) .
C19 H19 0.9500 .
C20 C21 1.437(14) .
C21 H21 0.9500 .
C22 C23 1.504(14) .
C22 H22A 0.9900 .
C22 H22B 0.9900 .
C23 C24 1.536(15) .
C23 H23A 0.9900 .
C23 H23B 0.9900 .
C24 H24A 0.9900 .
C24 H24B 0.9900 .
C25 C26 1.520(19) .
C25 H25A 0.9900 .
C25 H25B 0.9900 .
C26 C27 1.494(17) .
C26 H26A 0.9900 .
C26 H26B 0.9900 .
C27 H27A 0.9900 .
C27 H27B 0.9900 .
C28 C29 1.449(13) .
C28 H28 0.9500 .
C29 C30 1.383(13) .
C30 C31 1.393(14) .
C30 H30 0.9500 .
C31 C32 1.377(12) .
C31 H31 0.9500 .
C32 C33 1.395(11) .
C32 C34 1.470(11) .
C33 H33 0.9500 .
C34 C39 1.368(12) .
C34 C35 1.400(11) .
C35 F24 1.343(9) .
C35 C36 1.368(12) .
C36 F25 1.341(9) .
C36 C37 1.428(12) .
C37 C38 1.357(11) .
C37 C41 1.485(11) .
C38 F26 1.344(9) .
C38 C39 1.386(12) .
C39 F27 1.370(8) .
C40 C41 1.409(11) .
C40 H40 0.9500 .
C41 C42 1.386(13) .
C42 C43 1.393(13) .
C42 H42 0.9500 .
C43 C44 1.395(12) .
C43 H43 0.9500 .
C44 C45 1.480(12) .
C45 H45 0.9500 .
C46 C48 1.506(16) .
C46 H46A 0.9900 .
C46 H46B 0.9900 .
C47 C48 1.556(16) .
C47 H47A 0.9900 .
C47 H47B 0.9900 .
C48 H48A 0.9900 .
C48 H48B 0.9900 .
Sb1 F5 1.865(9) .
Sb1 F4 1.872(8) .
Sb1 F3 1.880(8) .
Sb1 F6 1.886(8) .
Sb1 F1 1.900(7) .
Sb1 F2 1.919(9) .
Sb2 F8 1.801(19) .
Sb2 F8 1.802(19) 12_554
Sb2 F8 1.802(19) 6
Sb2 F7 1.82(2) .
Sb2 F7 1.82(2) 6
Sb2 F7 1.82(2) 12_554
Sb3 F10 1.849(16) 7_564
Sb3 F10 1.849(16) 10_655
Sb3 F10 1.849(16) .
Sb3 F9 1.878(16) .
Sb3 F9 1.878(16) 7_564
Sb3 F9 1.878(16) 10_655
Sb4 F11 1.877(10) .
Sb4 F11 1.877(10) 11_455
Sb4 F11 1.877(10) 8
Sb4 F12 1.910(8) 11_455
Sb4 F12 1.910(8) 8
Sb4 F12 1.910(8) .
N2S C3S 1.12(4) .
C3S C4S 1.48(4) .
C4S H4S1 0.9802 .
C4S H4S2 0.9882 .
C4S H4S3 0.9799 .
C1S N1S 1.16(2) .
C1S C2S 1.49(2) .
C2S H2S1 0.9800 .
C2S H2S2 0.9800 .
C2S H2S3 0.9800 .
Sb5 F13 1.86(2) .
Sb5 F16 1.87(2) .
Sb5 F15 1.87(2) .
Sb5 F17 1.89(2) .
Sb5 F18 1.89(2) .
Sb5 F14 1.90(2) .
S1A O1A 1.32(3) .
S1A O2A 1.41(3) .
S1A O3A 1.48(3) .
S1A C1A 1.99(3) .
F2A C1A 1.35(4) .
C1A F3A 1.32(4) .
C1A F1A 1.36(4) .

loop_
_geom_torsion_atom_site_label_1
_geom_torsion_atom_site_label_2
_geom_torsion_atom_site_label_3
_geom_torsion_atom_site_label_4
_geom_torsion
_geom_torsion_site_symmetry_1
C1 N1 C1 C2 171.3(7) 10_655
C1 N1 C1 C2 56.7(15) 7_564
Cd1 N1 C1 C2 -66.0(9) .
N1 C1 C2 C3 73.0(12) .
C4 N2 C3 C2 -121.2(10) .
Cd1 N2 C3 C2 69.5(9) .
C1 C2 C3 N2 -70.3(11) .
C3 N2 C4 C5 -176.5(9) .
Cd1 N2 C4 C5 -7.4(14) .
C9 N3 C5 C6 -0.4(19) .
Cd1 N3 C5 C6 174.0(14) .
C9 N3 C5 C4 175.9(9) .
Cd1 N3 C5 C4 -9.6(12) .
N2 C4 C5 N3 11.9(17) .
N2 C4 C5 C6 -171.7(15) .
N3 C5 C6 C7 -3(3) .
C4 C5 C6 C7 -178.9(18) .
C5 C6 C7 C8 7(3) .
C6 C7 C8 C9 -9(3) .
C6 C7 C8 C10 173.0(18) .
C5 N3 C9 C8 -1.1(15) .
Cd1 N3 C9 C8 -174.7(9) .
C7 C8 C9 N3 6(2) .
C10 C8 C9 N3 -175.7(11) .
C7 C8 C10 C11 -53(3) .
C9 C8 C10 C11 128.6(16) .
C7 C8 C10 C15 131.6(19) .
C9 C8 C10 C15 -46(2) .
C15 C10 C11 F20 -179.8(18) .
C8 C10 C11 F20 5(3) .
C15 C10 C11 C12 0(3) .
C8 C10 C11 C12 -175.6(16) .
F20 C11 C12 F21 -3(3) .
C10 C11 C12 F21 177.5(16) .
F20 C11 C12 C13 -177.9(18) .
C10 C11 C12 C13 2(3) .
F21 C12 C13 C14 -178.9(13) .
C11 C12 C13 C14 -4(2) .
F21 C12 C13 C17 0(2) .
C11 C12 C13 C17 174.6(15) .
C12 C13 C14 C15 3.5(18) .
C17 C13 C14 C15 -175.0(11) .
C12 C13 C14 F22 -176.1(12) .
C17 C13 C14 F22 5.3(17) .
F22 C14 C15 F23 0.2(17) .
C13 C14 C15 F23 -179.4(11) .
F22 C14 C15 C10 178.0(11) .
C13 C14 C15 C10 -2(2) .
C11 C10 C15 C14 0(2) .
C8 C10 C15 C14 175.1(13) .
C11 C10 C15 F23 177.6(14) .
C8 C10 C15 F23 -7.1(19) .
C20 N4 C16 C17 -0.7(14) .
N4 C16 C17 C18 -0.5(15) .
N4 C16 C17 C13 -178.2(9) .
C12 C13 C17 C16 39.7(18) .
C14 C13 C17 C16 -141.8(11) .
C12 C13 C17 C18 -137.9(13) .
C14 C13 C17 C18 40.5(16) .
C16 C17 C18 C19 2.8(14) .
C13 C17 C18 C19 -179.6(9) .
C17 C18 C19 C20 -3.8(14) .
C16 N4 C20 C19 -0.3(13) .
C16 N4 C20 C21 -178.6(8) .
C18 C19 C20 N4 2.7(14) .
C18 C19 C20 C21 -179.1(8) .
C22 N5 C21 C20 -177.4(9) .
Cd2 N5 C21 C20 -7.0(12) 10_655
N4 C20 C21 N5 -3.4(13) .
C19 C20 C21 N5 178.2(9) .
C21 N5 C22 C23 -126.9(11) .
Cd2 N5 C22 C23 62.6(13) 10_655
N5 C22 C23 C24 -65.9(15) .
C25 N6 C24 C23 172.4(9) .
C47 N6 C24 C23 54.3(11) 10_655
Cd2 N6 C24 C23 -65.9(10) 10_655
C22 C23 C24 N6 74.4(14) .
C24 N6 C25 C26 53.1(12) .
C47 N6 C25 C26 167.9(9) 10_655
Cd2 N6 C25 C26 -68.1(10) 10_655
N6 C25 C26 C27 73.3(13) .
C28 N7 C27 C26 -126.8(11) .
Cd2 N7 C27 C26 59.8(12) 10_655
C25 C26 C27 N7 -61.6(13) .
C27 N7 C28 C29 -179.0(9) .
Cd2 N7 C28 C29 -5.3(12) 10_655
C33 N8 C29 C30 3.5(11) .
Cd2 N8 C29 C30 177.5(6) 10_655
C33 N8 C29 C28 -179.6(7) .
Cd2 N8 C29 C28 -5.6(9) 10_655
N7 C28 C29 N8 7.6(13) .
N7 C28 C29 C30 -175.7(9) .
N8 C29 C30 C31 -2.5(13) .
C28 C29 C30 C31 -179.2(8) .
C29 C30 C31 C32 -1.2(14) .
C30 C31 C32 C33 3.7(12) .
C30 C31 C32 C34 -173.9(8) .
C29 N8 C33 C32 -0.8(11) .
Cd2 N8 C33 C32 -173.9(6) 10_655
C31 C32 C33 N8 -2.8(12) .
C34 C32 C33 N8 174.8(8) .
C31 C32 C34 C39 128.3(10) .
C33 C32 C34 C39 -49.2(12) .
C31 C32 C34 C35 -47.1(13) .
C33 C32 C34 C35 135.4(9) .
C39 C34 C35 F24 178.6(8) .
C32 C34 C35 F24 -5.6(13) .
C39 C34 C35 C36 1.9(13) .
C32 C34 C35 C36 177.6(8) .
F24 C35 C36 F25 0.4(13) .
C34 C35 C36 F25 177.2(8) .
F24 C35 C36 C37 -178.8(8) .
C34 C35 C36 C37 -2.0(14) .
F25 C36 C37 C38 -177.9(8) .
C35 C36 C37 C38 1.3(13) .
F25 C36 C37 C41 2.3(13) .
C35 C36 C37 C41 -178.5(8) .
C36 C37 C38 F26 -176.6(8) .
C41 C37 C38 F26 3.1(13) .
C36 C37 C38 C39 -0.5(13) .
C41 C37 C38 C39 179.2(8) .
C35 C34 C39 F27 179.0(8) .
C32 C34 C39 F27 3.4(13) .
C35 C34 C39 C38 -1.2(13) .
C32 C34 C39 C38 -176.8(8) .
F26 C38 C39 C34 176.8(8) .
C37 C38 C39 C34 0.6(14) .
F26 C38 C39 F27 -3.4(12) .
C37 C38 C39 F27 -179.6(8) .
C44 N9 C40 C41 -0.4(13) .
Cd2 N9 C40 C41 162.1(7) .
N9 C40 C41 C42 0.2(13) .
N9 C40 C41 C37 -178.7(8) .
C38 C37 C41 C42 34.3(13) .
C36 C37 C41 C42 -145.9(9) .
C38 C37 C41 C40 -146.9(9) .
C36 C37 C41 C40 32.9(12) .
C40 C41 C42 C43 2.6(13) .
C37 C41 C42 C43 -178.5(9) .
C41 C42 C43 C44 -5.1(14) .
C40 N9 C44 C43 -2.4(13) .
Cd2 N9 C44 C43 -166.9(7) .
C40 N9 C44 C45 175.3(8) .
Cd2 N9 C44 C45 10.8(9) .
C42 C43 C44 N9 5.2(14) .
C42 C43 C44 C45 -172.5(9) .
C46 N10 C45 C44 -172.9(8) .
Cd2 N10 C45 C44 -1.7(11) .
N9 C44 C45 N10 -6.6(13) .
C43 C44 C45 N10 171.1(9) .
C45 N10 C46 C48 -131.0(10) .
Cd2 N10 C46 C48 58.2(11) .
N10 C46 C48 C47 -65.3(12) .
N6 C47 C48 C46 77.9(12) 7_564
